data_1508360
loop_
_publ_author_name
'Brock, E. Anne'
'Davies, Stephen G.'
'Lee, James A.'
'Roberts, Paul M.'
'Thomson, James E.'

_publ_section_title
;
 Asymmetric Synthesis of the Tropane Alkaloid (+)-Pseudococaine via
 Ring-Closing Iodoamination.
;
_journal_issue 16
_journal_name_full 'Organic letters'
_journal_page_first 4278
_journal_page_last 4281
_journal_paper_doi 10.1021/ol3020607
_journal_volume 14
_journal_year 2012
_chemical_absolute_configuration ad
_chemical_formula_moiety 'C13 H22 I1 N1 O3'
_chemical_formula_sum 'C13 H22 I N O3'
_chemical_formula_weight 367.23
_space_group_IT_number 19
_symmetry_cell_setting orthorhombic
_symmetry_space_group_name_Hall 'P 2ac 2ab'
_symmetry_space_group_name_H-M 'P 21 21 21'
_atom_sites_solution_hydrogens difmap
_atom_sites_solution_primary direct
_cell_angle_alpha 90
_cell_angle_beta 90
_cell_angle_gamma 90
_cell_formula_units_Z 4
_cell_length_a 10.5822(4)
_cell_length_b 11.4387(6)
_cell_length_c 12.8091(8)
_cell_measurement_reflns_used 0
_cell_measurement_temperature 150
_cell_measurement_theta_max 0
_cell_measurement_theta_min 0
_cell_volume 1550.50(14)
_computing_cell_refinement 'CrysAlis, (Oxford Diffraction, 2002)'
_computing_data_collection 'SuperNova, (Oxford Diffraction, 2010)'
_computing_data_reduction 'CrysAlis, (Oxford Diffraction, 2002)'
_computing_molecular_graphics 'CAMERON (Watkin et al., 1996)'
_computing_publication_material 'CRYSTALS (Betteridge et al., 2003)'
_computing_structure_refinement 'CRYSTALS (Betteridge et al., 2003)'
_computing_structure_solution 'SIR92 (Altomare et al., 1994)'
_diffrn_ambient_temperature 150
_diffrn_measured_fraction_theta_full 0.996
_diffrn_measured_fraction_theta_max 0.987
_diffrn_measurement_device Area
_diffrn_measurement_device_type 'Oxford Diffraction SuperNova'
_diffrn_measurement_method \w/2\q
_diffrn_radiation_monochromator graphite
_diffrn_radiation_type 'Cu K\a'
_diffrn_radiation_wavelength 1.54180
_diffrn_reflns_av_R_equivalents 0.102
_diffrn_reflns_limit_h_max 8
_diffrn_reflns_limit_h_min -13
_diffrn_reflns_limit_k_max 14
_diffrn_reflns_limit_k_min -13
_diffrn_reflns_limit_l_max 15
_diffrn_reflns_limit_l_min -15
_diffrn_reflns_number 7503
_diffrn_reflns_theta_full 74.536
_diffrn_reflns_theta_max 76.841
_diffrn_reflns_theta_min 5.184
_diffrn_standards_number 0
_exptl_absorpt_coefficient_mu 16.244
_exptl_absorpt_correction_T_max 0.4439
_exptl_absorpt_correction_T_min 0.4439
_exptl_absorpt_correction_type none
_exptl_crystal_colour colourless
_exptl_crystal_density_diffrn 1.573
_exptl_crystal_density_method 'not measured'
_exptl_crystal_description block
_exptl_crystal_F_000 736
_exptl_crystal_size_max 0.050
_exptl_crystal_size_mid 0.050
_exptl_crystal_size_min 0.050
_refine_diff_density_max 0.72
_refine_diff_density_min -1.16
_refine_ls_abs_structure_details 'Flack (1983), 1355 Friedel-pairs'
_refine_ls_abs_structure_Flack -0.04(3)
_refine_ls_extinction_method None
_refine_ls_goodness_of_fit_ref 0.9631
_refine_ls_hydrogen_treatment constr
_refine_ls_matrix_type full
_refine_ls_number_parameters 164
_refine_ls_number_reflns 1357
_refine_ls_number_restraints 42
_refine_ls_R_factor_all 0.1224
_refine_ls_R_factor_gt 0.0624
_refine_ls_shift/su_max 0.0001369
_refine_ls_shift/su_mean 0.0000098
_refine_ls_structure_factor_coef F
_refine_ls_weighting_details
;
 Method= Modified Sheldrick 
 w=1/[\s^2^(F) + ( 0.01P)^2^ + 0.07P] 
 ,where P=(max(Fo,0) + 2Fc)/3 
;
_refine_ls_weighting_scheme calc
_refine_ls_wR_factor_all 0.1468
_refine_ls_wR_factor_gt 0.0738
_refine_ls_wR_factor_ref 0.0608
_reflns_limit_h_max 13
_reflns_limit_h_min -13
_reflns_limit_k_max 14
_reflns_limit_k_min 0
_reflns_limit_l_max 15
_reflns_limit_l_min 0
_reflns_number_gt 1726
_reflns_number_total 3217
_reflns_threshold_expression I>2.0\s(I)
_oxford_diffrn_Wilson_B_factor 3.60
_oxford_diffrn_Wilson_scale 0.06
_oxford_refine_ls_r_factor_ref 0.0497
_oxford_refine_ls_scale 4.108(13)
_oxford_reflns_number_all 3217
_oxford_reflns_threshold_expression_ref I>3.0\s(I)
_cod_data_source_file ol3020607_si_002.cif
_cod_data_source_block 17
_cod_depositor_comments
;
The following automatic conversions were performed:

'_symmetry_cell_setting' value 'Orthorhombic' changed to
'orthorhombic' according to
/home/saulius/struct/CIF-dictionaries/cif_core.dic dictionary named
'cif_core.dic' version 2.4.2 from
2011-04-26.

'_atom_sites_solution_primary' value 'Direct' changed to
'direct' according to
/home/saulius/struct/CIF-dictionaries/cif_core.dic dictionary named
'cif_core.dic' version 2.4.2 from 2011-04-26.

Automatic conversion script
Id: cif_fix_values 1891 2012-01-12 08:04:46Z andrius 
;
_cod_original_cell_volume 1550.51(13)
_cod_original_formula_sum 'C13 H22 I1 N1 O3'
_cod_database_code 1508360

loop_
_symmetry_equiv_pos_as_xyz
x,y,z
x+1/2,-y+1/2,-z
-x,y+1/2,-z+1/2
-x+1/2,-y,z+1/2

loop_
_atom_site_label
_atom_site_type_symbol
_atom_site_fract_x
_atom_site_fract_y
_atom_site_fract_z
_atom_site_U_iso_or_equiv
_atom_site_occupancy
_atom_site_adp_type
_atom_site_refinement_flags_posn
_atom_site_refinement_flags_adp
I1 I 0.64918(8) 0.50342(11) 0.50495(12) 0.0501 1.0000 Uani . .
C2 C 0.5195(12) 0.6463(11) 0.4767(11) 0.0262 1.0000 Uani . U
C3 C 0.4771(13) 0.6391(13) 0.3629(12) 0.0291 1.0000 Uani . U
N4 N 0.3689(9) 0.7274(10) 0.3596(8) 0.0211 1.0000 Uani . .
C5 C 0.4402(12) 0.8381(12) 0.3604(11) 0.0226 1.0000 Uani . .
C6 C 0.4826(11) 0.8602(10) 0.4724(10) 0.0200 1.0000 Uani . U
C7 C 0.5714(10) 0.7630(10) 0.5134(13) 0.0234 1.0000 Uani . U
O8 O 0.6977(7) 0.7854(8) 0.4777(7) 0.0233 1.0000 Uani . U
C9 C 0.5365(10) 0.9810(9) 0.4909(14) 0.0228 1.0000 Uani . U
O10 O 0.5547(9) 1.0018(11) 0.5912(8) 0.0295 1.0000 Uani . .
C11 C 0.5881(14) 1.1200(13) 0.6252(12) 0.0293 1.0000 Uani . .
C12 C 0.7176(14) 1.1542(13) 0.5827(13) 0.0362 1.0000 Uani . .
C13 C 0.5931(16) 1.1092(13) 0.7424(13) 0.0432 1.0000 Uani . .
C14 C 0.4861(14) 1.2040(14) 0.5922(14) 0.0462 1.0000 Uani . .
O15 O 0.5537(10) 1.0458(9) 0.4195(8) 0.0309 1.0000 Uani . U
C16 C 0.5467(15) 0.8214(13) 0.2797(13) 0.0364 1.0000 Uani . .
C17 C 0.5739(15) 0.6884(14) 0.2838(13) 0.0386 1.0000 Uani . .
C18 C 0.2966(13) 0.7128(15) 0.2626(11) 0.0361 1.0000 Uani . .
H21 H 0.4439 0.6302 0.5188 0.0490 1.0000 Uiso R .
H31 H 0.4480 0.5612 0.3429 0.0402 1.0000 Uiso R .
H51 H 0.3858 0.9027 0.3388 0.0421 1.0000 Uiso R .
H61 H 0.4059 0.8562 0.5145 0.0349 1.0000 Uiso R .
H71 H 0.5710 0.7658 0.5899 0.0341 1.0000 Uiso R .
H123 H 0.7466 1.2261 0.6191 0.0710 1.0000 Uiso R .
H122 H 0.7751 1.0887 0.5970 0.0709 1.0000 Uiso R .
H121 H 0.7119 1.1678 0.5064 0.0709 1.0000 Uiso R .
H131 H 0.6109 1.1848 0.7720 0.0760 1.0000 Uiso R .
H132 H 0.6591 1.0551 0.7602 0.0759 1.0000 Uiso R .
H133 H 0.5136 1.0813 0.7671 0.0759 1.0000 Uiso R .
H143 H 0.4928 1.2728 0.6346 0.0740 1.0000 Uiso R .
H142 H 0.4058 1.1663 0.6034 0.0740 1.0000 Uiso R .
H141 H 0.4965 1.2231 0.5197 0.0740 1.0000 Uiso R .
H161 H 0.6206 0.8652 0.3028 0.0440 1.0000 Uiso R .
H162 H 0.5230 0.8466 0.2101 0.0441 1.0000 Uiso R .
H171 H 0.6594 0.6739 0.3085 0.0540 1.0000 Uiso R .
H172 H 0.5635 0.6539 0.2149 0.0541 1.0000 Uiso R .
H183 H 0.2469 0.7819 0.2505 0.0691 1.0000 Uiso R .
H182 H 0.3534 0.7004 0.2048 0.0689 1.0000 Uiso R .
H181 H 0.2421 0.6464 0.2705 0.0690 1.0000 Uiso R .
H81 H 0.7013 0.7858 0.5410 0.0489 1.0000 Uiso R .

loop_
_atom_site_aniso_label
_atom_site_aniso_U_11
_atom_site_aniso_U_22
_atom_site_aniso_U_33
_atom_site_aniso_U_23
_atom_site_aniso_U_13
_atom_site_aniso_U_12
I1 0.0423(4) 0.0355(4) 0.0724(7) 0.0053(11) -0.0032(10) 0.0003(9)
C2 0.026(5) 0.028(5) 0.025(6) -0.012(5) 0.007(5) -0.002(4)
C3 0.031(6) 0.033(6) 0.024(7) -0.018(6) 0.009(6) -0.007(6)
N4 0.013(5) 0.042(7) 0.008(6) -0.005(5) -0.001(4) -0.001(5)
C5 0.019(6) 0.031(8) 0.018(9) 0.001(6) 0.005(6) -0.001(6)
C6 0.019(4) 0.020(4) 0.021(6) -0.006(4) -0.007(4) -0.005(4)
C7 0.024(3) 0.023(4) 0.023(6) 0.003(4) -0.003(4) -0.005(4)
O8 0.023(3) 0.034(4) 0.013(6) 0.002(4) -0.003(4) 0.000(3)
C9 0.023(4) 0.017(5) 0.028(6) -0.004(4) -0.008(6) -0.004(4)
O10 0.042(5) 0.022(5) 0.025(6) -0.007(7) 0.003(4) -0.004(8)
C11 0.037(8) 0.022(7) 0.029(11) -0.014(7) -0.011(7) 0.003(6)
C12 0.036(8) 0.035(9) 0.037(12) 0.006(8) 0.005(8) -0.011(7)
C13 0.061(11) 0.026(8) 0.043(12) -0.003(8) 0.019(9) -0.014(8)
C14 0.040(9) 0.040(10) 0.059(14) 0.003(10) 0.018(9) -0.006(8)
O15 0.040(5) 0.029(6) 0.024(6) 0.001(4) -0.014(5) 0.001(5)
C16 0.039(9) 0.031(9) 0.040(12) 0.000(7) 0.005(8) -0.006(7)
C17 0.032(8) 0.047(10) 0.037(11) -0.005(8) -0.006(8) -0.009(8)
C18 0.033(7) 0.046(10) 0.029(11) -0.002(8) 0.008(7) -0.012(7)

loop_
_atom_type_symbol
_atom_type_scat_dispersion_real
_atom_type_scat_dispersion_imag
_atom_type_scat_Cromer_Mann_a1
_atom_type_scat_Cromer_Mann_b1
_atom_type_scat_Cromer_Mann_a2
_atom_type_scat_Cromer_Mann_b2
_atom_type_scat_Cromer_Mann_a3
_atom_type_scat_Cromer_Mann_b3
_atom_type_scat_Cromer_Mann_a4
_atom_type_scat_Cromer_Mann_b4
_atom_type_scat_Cromer_Mann_c
_atom_type_scat_source
C 0.0181 0.0091 2.3100 20.8439 1.0200 10.2075 1.5886 0.5687 0.8650 51.6512 0.2156 'International Tables Vol C 4.2.6.8 and 6.1.1.4'
H 0.0000 0.0000 0.4930 10.5109 0.3229 26.1257 0.1402 3.1424 0.0408 57.7998 0.0030 'International Tables Vol C 4.2.6.8 and 6.1.1.4'
N 0.0311 0.0180 12.2126 0.0057 3.1322 9.8933 2.0125 28.9975 1.1663 0.5826 -11.5290 'International Tables Vol C 4.2.6.8 and 6.1.1.4'
O 0.0492 0.0322 3.0485 13.2771 2.2868 5.7011 1.5463 0.3239 0.8670 32.9089 0.2508 'International Tables Vol C 4.2.6.8 and 6.1.1.4'
I -0.3257 6.8362 20.1472 4.3470 18.9949 0.3814 7.5138 27.7660 2.2735 66.8776 4.0712 'International Tables Vol C 4.2.6.8 and 6.1.1.4'

loop_
_geom_angle_atom_site_label_1
_geom_angle_atom_site_label_2
_geom_angle_atom_site_label_3
_geom_angle
_geom_angle_publ_flag
I1 C2 C3 107.7(9) yes
I1 C2 C7 112.5(8) yes
C3 C2 C7 116.7(13) yes
I1 C2 H21 106.4 no
C3 C2 H21 105.9 no
C7 C2 H21 106.9 no
C2 C3 N4 102.2(10) yes
C2 C3 C17 114.3(12) yes
N4 C3 C17 103.7(12) yes
C2 C3 H31 113.1 no
N4 C3 H31 111.0 no
C17 C3 H31 111.7 no
C3 N4 C5 100.6(9) yes
C3 N4 C18 109.9(11) yes
C5 N4 C18 111.8(11) yes
N4 C5 C6 107.5(11) yes
N4 C5 C16 105.2(11) yes
C6 C5 C16 115.9(12) yes
N4 C5 H51 110.3 no
C6 C5 H51 108.4 no
C16 C5 H51 109.5 no
C5 C6 C7 112.3(12) yes
C5 C6 C9 114.2(12) yes
C7 C6 C9 112.0(10) yes
C5 C6 H61 105.6 no
C7 C6 H61 106.5 no
C9 C6 H61 105.6 no
C6 C7 C2 107.9(10) yes
C6 C7 O8 109.2(10) yes
C2 C7 O8 113.3(11) yes
C6 C7 H71 108.2 no
C2 C7 H71 109.7 no
O8 C7 H71 108.4 no
C7 O8 H81 74.1 no
C6 C9 O10 111.8(13) yes
C6 C9 O15 120.4(15) yes
O10 C9 O15 127.8(12) yes
C9 O10 C11 119.4(12) yes
O10 C11 C12 110.4(12) yes
O10 C11 C13 103.3(12) yes
C12 C11 C13 110.2(12) yes
O10 C11 C14 109.5(12) yes
C12 C11 C14 112.3(13) yes
C13 C11 C14 110.9(14) yes
C11 C12 H123 108.8 no
C11 C12 H122 107.1 no
H123 C12 H122 110.6 no
C11 C12 H121 109.7 no
H123 C12 H121 110.6 no
H122 C12 H121 110.0 no
C11 C13 H131 109.0 no
C11 C13 H132 108.3 no
H131 C13 H132 110.0 no
C11 C13 H133 109.1 no
H131 C13 H133 110.0 no
H132 C13 H133 110.3 no
C11 C14 H143 108.2 no
C11 C14 H142 107.7 no
H143 C14 H142 110.5 no
C11 C14 H141 109.5 no
H143 C14 H141 110.7 no
H142 C14 H141 110.2 no
C5 C16 C17 103.6(12) yes
C5 C16 H161 108.6 no
C17 C16 H161 110.2 no
C5 C16 H162 113.0 no
C17 C16 H162 111.8 no
H161 C16 H162 109.5 no
C3 C17 C16 104.9(13) yes
C3 C17 H171 109.9 no
C16 C17 H171 110.6 no
C3 C17 H172 111.8 no
C16 C17 H172 110.2 no
H171 C17 H172 109.4 no
N4 C18 H183 109.2 no
N4 C18 H182 109.9 no
H183 C18 H182 109.7 no
N4 C18 H181 108.4 no
H183 C18 H181 109.8 no
H182 C18 H181 109.8 no

loop_
_geom_bond_atom_site_label_1
_geom_bond_atom_site_label_2
_geom_bond_distance
_geom_bond_publ_flag
I1 C2 2.165(13) yes
C2 C3 1.53(2) yes
C2 C7 1.517(16) yes
C2 H21 0.982 no
C3 N4 1.527(17) yes
C3 C17 1.55(2) yes
C3 H31 0.977 no
N4 C5 1.474(17) yes
N4 C18 1.468(17) yes
C5 C6 1.524(18) yes
C5 C16 1.541(19) yes
C5 H51 0.977 no
C6 C7 1.547(16) yes
C6 C9 1.514(14) yes
C6 H61 0.975 no
C7 O8 1.436(14) yes
C7 H71 0.980 no
O8 H81 0.811 no
C9 O10 1.321(18) yes
C9 O15 1.192(16) yes
O10 C11 1.464(17) yes
C11 C12 1.53(2) yes
C11 C13 1.51(2) yes
C11 C14 1.51(2) yes
C12 H123 0.994 no
C12 H122 0.982 no
C12 H121 0.991 no
C13 H131 0.963 no
C13 H132 0.960 no
C13 H133 0.954 no
C14 H143 0.958 no
C14 H142 0.964 no
C14 H141 0.961 no
C16 C17 1.550(19) yes
C16 H161 0.975 no
C16 H162 0.969 no
C17 H171 0.972 no
C17 H172 0.974 no
C18 H183 0.963 no
C18 H182 0.965 no
C18 H181 0.959 no

loop_
_geom_hbond_atom_site_label_D
_geom_hbond_atom_site_label_H
_geom_hbond_atom_site_label_A
_geom_hbond_site_symmetry_A
_geom_hbond_angle_DHA
_geom_hbond_distance_DH
_geom_hbond_distance_HA
_geom_hbond_distance_DA
_geom_hbond_publ_flag
C17 H172 O15 3_645 153.8(5) 0.974 2.455 3.36(2) yes
C18 H182 O15 3_645 144.4(4) 0.965 2.574 3.41(2) yes
O8 H81 N4 2_566 128.3(4) 0.811 2.189 2.77(2) yes

loop_
_cod_related_entry_id
_cod_related_entry_database
_cod_related_entry_code
1 ChemSpider 30651995
